data_4026879
loop_
_publ_author_name
'Igor I. Gerus'
'Roman X. Mironetz'
'Ivan S. Kondratov'
'Andrei V. Bezdudny'
'Yurii V. Dmytriv'
'Oleg V. Shishkin'
'Viktoriia S. Starova'
'Olga A. Zaporozhets'
'Andrey A. Tolmachev'
'Pavel K. Mykhailiuk'

_publ_section_title
;
 "Reported, but Still Unknown." A Closer Look into 3,4-Bis- and
 3,4,5-Tris(trifluoromethyl)pyrazoles
;
_journal_name_full 'Journal of Organic Chemistry'
_journal_page_first 47
_journal_page_last 56
_journal_paper_doi 10.1021/jo202305c
_journal_volume 77
_journal_year 2012
_chemical_formula_sum 'C12 H4 F18 N4 O'
_chemical_formula_weight 562.19
_chemical_name_systematic
; 
 ? 
;
_space_group_IT_number 2
_symmetry_cell_setting triclinic
_symmetry_space_group_name_Hall '-P 1'
_symmetry_space_group_name_H-M 'P -1'
_atom_sites_solution_hydrogens geom
_atom_sites_solution_primary direct
_atom_sites_solution_secondary difmap
_audit_creation_method SHELXL-97
_cell_angle_alpha 92.914(5)
_cell_angle_beta 101.077(5)
_cell_angle_gamma 108.534(5)
_cell_formula_units_Z 2
_cell_length_a 9.0544(5)
_cell_length_b 9.4420(6)
_cell_length_c 11.9252(8)
_cell_measurement_temperature 100(2)
_cell_volume 941.73(11)
_computing_structure_refinement 'SHELXL-97 (Sheldrick, 1997)'
_computing_structure_solution 'SHELXS-97 (Sheldrick, 1990)'
_diffrn_ambient_temperature 100(2)
_diffrn_measured_fraction_theta_full 0.993
_diffrn_measured_fraction_theta_max 0.993
_diffrn_radiation_monochromator graphite
_diffrn_radiation_source 'fine-focus sealed tube'
_diffrn_radiation_type MoK\a
_diffrn_radiation_wavelength 0.71073
_diffrn_reflns_av_R_equivalents 0.0272
_diffrn_reflns_av_sigmaI/netI 0.0639
_diffrn_reflns_limit_h_max 12
_diffrn_reflns_limit_h_min -12
_diffrn_reflns_limit_k_max 13
_diffrn_reflns_limit_k_min -13
_diffrn_reflns_limit_l_max 16
_diffrn_reflns_limit_l_min -16
_diffrn_reflns_number 10975
_diffrn_reflns_theta_full 30.00
_diffrn_reflns_theta_max 30.00
_diffrn_reflns_theta_min 3.05
_exptl_absorpt_coefficient_mu 0.250
_exptl_absorpt_correction_T_max 0.9754
_exptl_absorpt_correction_T_min 0.9517
_exptl_crystal_density_diffrn 1.983
_exptl_crystal_F_000 548
_exptl_crystal_size_max 0.20
_exptl_crystal_size_mid 0.10
_exptl_crystal_size_min 0.10
_refine_diff_density_max 0.458
_refine_diff_density_min -0.440
_refine_diff_density_rms 0.054
_refine_ls_extinction_method none
_refine_ls_goodness_of_fit_ref 0.814
_refine_ls_hydrogen_treatment mixed
_refine_ls_matrix_type full
_refine_ls_number_parameters 344
_refine_ls_number_reflns 5457
_refine_ls_number_restraints 0
_refine_ls_restrained_S_all 0.814
_refine_ls_R_factor_all 0.0814
_refine_ls_R_factor_gt 0.0401
_refine_ls_shift/su_max 0.001
_refine_ls_shift/su_mean 0.000
_refine_ls_structure_factor_coef Fsqd
_refine_ls_weighting_details 'calc w=1/[\s^2^(Fo^2^)+(0.0508P)^2^+0.0000P] where P=(Fo^2^+2Fc^2^)/3'
_refine_ls_weighting_scheme calc
_refine_ls_wR_factor_gt 0.0865
_refine_ls_wR_factor_ref 0.0926
_reflns_number_gt 2953
_reflns_number_total 5457
_reflns_threshold_expression >2sigma(I)
_cod_data_source_file jo202305c_si_001.cif
_cod_data_source_block tolm78
_cod_original_cell_volume 941.73(10)
_cod_database_code 4026879

loop_
_symmetry_equiv_pos_as_xyz
'x, y, z'
'-x, -y, -z'

loop_
_atom_site_label
_atom_site_type_symbol
_atom_site_fract_x
_atom_site_fract_y
_atom_site_fract_z
_atom_site_U_iso_or_equiv
_atom_site_adp_type
_atom_site_occupancy
_atom_site_symmetry_multiplicity
_atom_site_calc_flag
_atom_site_refinement_flags
_atom_site_disorder_assembly
_atom_site_disorder_group
O1W O 0.24653(13) 0.47246(13) 0.02523(10) 0.0256(3) Uani 1 1 d . . .
H1WA H 0.1742 0.4419 -0.0325 0.038 Uiso 1 1 d R . .
H1WB H 0.3092 0.5422 0.0021 0.038 Uiso 1 1 d R . .
F1A F 0.20800(14) 0.15164(14) 0.28552(11) 0.0500(3) Uani 1 1 d . . .
F2A F 0.11336(12) 0.17767(14) 0.11156(12) 0.0527(4) Uani 1 1 d . . .
F3A F 0.13125(12) -0.03486(12) 0.15401(10) 0.0430(3) Uani 1 1 d . . .
F4A F 0.40592(14) -0.04227(13) 0.32203(10) 0.0441(3) Uani 1 1 d . . .
F5A F 0.41259(14) -0.16549(11) 0.16864(9) 0.0418(3) Uani 1 1 d . . .
F6A F 0.62985(12) -0.03515(12) 0.28490(9) 0.0355(3) Uani 1 1 d . . .
F7A F 0.75876(11) 0.03569(11) 0.08993(9) 0.0325(2) Uani 1 1 d . . .
F8A F 0.86765(11) 0.21818(12) 0.22609(9) 0.0344(3) Uani 1 1 d . . .
F9A F 0.83459(11) 0.26339(11) 0.05048(9) 0.0309(2) Uani 1 1 d . . .
N1A N 0.41353(15) 0.27390(16) 0.09198(12) 0.0242(3) Uani 1 1 d . . .
H1NA H 0.3566 0.3307 0.0671 0.029 Uiso 1 1 calc R . .
N2A N 0.56122(15) 0.29165(16) 0.07641(12) 0.0233(3) Uani 1 1 d . . .
C1A C 0.36654(19) 0.15823(19) 0.15035(15) 0.0244(4) Uani 1 1 d . . .
C2A C 0.48735(18) 0.09652(18) 0.17576(14) 0.0227(3) Uani 1 1 d . . .
C3A C 0.60685(18) 0.18476(18) 0.12686(14) 0.0229(3) Uani 1 1 d . . .
C4A C 0.2041(2) 0.1131(2) 0.17684(18) 0.0344(4) Uani 1 1 d . . .
C5A C 0.4847(2) -0.03601(19) 0.23808(15) 0.0266(4) Uani 1 1 d . . .
C6A C 0.76757(19) 0.17503(19) 0.12379(14) 0.0248(4) Uani 1 1 d . . .
F1B F 0.32151(13) 0.46800(13) 0.44141(10) 0.0435(3) Uani 1 1 d . . .
F2B F 0.38891(12) 0.50380(14) 0.27996(9) 0.0425(3) Uani 1 1 d . . .
F3B F 0.46435(12) 0.68641(12) 0.41510(10) 0.0404(3) Uani 1 1 d . . .
F4BC F 0.2390(11) 0.6804(12) 0.5578(6) 0.0647(19) Uani 0.681(17) 1 d P A 1
F5BC F 0.1960(8) 0.8774(5) 0.5049(4) 0.0731(12) Uani 0.681(17) 1 d P A 1
F6BC F 0.0056(5) 0.6934(9) 0.5300(3) 0.0624(18) Uani 0.681(17) 1 d P A 1
F4BD F 0.277(2) 0.734(3) 0.5592(17) 0.072(5) Uani 0.319(17) 1 d P A 2
F5BD F 0.115(2) 0.8503(15) 0.5172(7) 0.069(4) Uani 0.319(17) 1 d P A 2
F6BD F 0.032(2) 0.6273(15) 0.5493(10) 0.094(6) Uani 0.319(17) 1 d P A 2
F7B F -0.10147(18) 0.8643(2) 0.33706(15) 0.0905(6) Uani 1 1 d . . .
F8B F -0.25471(19) 0.6430(3) 0.33212(19) 0.1239(9) Uani 1 1 d . . .
F9B F -0.22479(15) 0.73672(17) 0.17875(10) 0.0626(4) Uani 1 1 d . . .
N1B N 0.12772(15) 0.56836(15) 0.20596(11) 0.0222(3) Uani 1 1 d . . .
H1NB H 0.1631 0.5250 0.1549 0.027 Uiso 1 1 calc R . .
N2B N -0.00170(15) 0.61019(16) 0.18155(12) 0.0242(3) Uani 1 1 d . . .
C1B C 0.19616(19) 0.60113(19) 0.31813(14) 0.0238(4) Uani 1 1 d . . .
C2B C 0.10697(19) 0.6678(2) 0.37060(14) 0.0263(4) Uani 1 1 d . A .
C3B C -0.01467(19) 0.6708(2) 0.28078(15) 0.0262(4) Uani 1 1 d . . .
C4B C 0.3440(2) 0.5642(2) 0.36508(15) 0.0283(4) Uani 1 1 d . . .
C5B C 0.1356(2) 0.7262(3) 0.49353(17) 0.0384(5) Uani 1 1 d . . .
C6B C -0.1504(2) 0.7276(2) 0.28311(17) 0.0378(5) Uani 1 1 d . . .

loop_
_atom_site_aniso_label
_atom_site_aniso_U_11
_atom_site_aniso_U_22
_atom_site_aniso_U_33
_atom_site_aniso_U_23
_atom_site_aniso_U_13
_atom_site_aniso_U_12
O1W 0.0173(6) 0.0332(7) 0.0268(6) 0.0039(5) 0.0037(5) 0.0099(5)
F1A 0.0436(7) 0.0586(8) 0.0556(8) 0.0024(6) 0.0279(6) 0.0186(6)
F2A 0.0233(6) 0.0629(8) 0.0885(10) 0.0404(7) 0.0217(6) 0.0268(6)
F3A 0.0267(6) 0.0333(6) 0.0678(8) 0.0098(5) 0.0155(5) 0.0050(5)
F4A 0.0513(7) 0.0512(7) 0.0523(7) 0.0271(6) 0.0308(6) 0.0331(6)
F5A 0.0447(7) 0.0238(5) 0.0470(7) 0.0023(5) -0.0032(5) 0.0057(5)
F6A 0.0246(5) 0.0382(6) 0.0458(6) 0.0142(5) 0.0008(4) 0.0158(5)
F7A 0.0297(6) 0.0299(6) 0.0437(6) 0.0023(5) 0.0105(4) 0.0167(5)
F8A 0.0199(5) 0.0507(7) 0.0303(6) -0.0002(5) -0.0008(4) 0.0130(5)
F9A 0.0232(5) 0.0385(6) 0.0377(6) 0.0124(5) 0.0122(4) 0.0152(5)
N1A 0.0175(7) 0.0290(8) 0.0310(8) 0.0053(6) 0.0053(6) 0.0144(6)
N2A 0.0159(6) 0.0290(8) 0.0271(8) 0.0030(6) 0.0050(5) 0.0104(6)
C1A 0.0193(8) 0.0260(9) 0.0281(9) 0.0017(7) 0.0030(6) 0.0098(7)
C2A 0.0188(8) 0.0253(9) 0.0251(9) 0.0006(7) 0.0037(6) 0.0099(7)
C3A 0.0183(8) 0.0263(9) 0.0231(9) 0.0003(7) 0.0017(6) 0.0081(7)
C4A 0.0255(9) 0.0364(11) 0.0491(13) 0.0127(9) 0.0136(8) 0.0168(8)
C5A 0.0230(8) 0.0274(9) 0.0308(10) 0.0045(7) 0.0050(7) 0.0109(7)
C6A 0.0202(8) 0.0285(9) 0.0268(9) 0.0031(7) 0.0039(7) 0.0105(7)
F1B 0.0326(6) 0.0554(7) 0.0490(7) 0.0284(6) 0.0075(5) 0.0210(5)
F2B 0.0345(6) 0.0656(8) 0.0390(6) 0.0008(5) 0.0046(5) 0.0356(6)
F3B 0.0201(5) 0.0435(7) 0.0520(7) 0.0027(5) -0.0049(5) 0.0109(5)
F4BC 0.059(4) 0.128(6) 0.0208(17) -0.008(3) -0.008(2) 0.062(4)
F5BC 0.085(3) 0.0737(19) 0.0480(16) -0.0283(13) 0.0072(18) 0.019(2)
F6BC 0.0405(18) 0.122(5) 0.0304(14) -0.0030(18) 0.0113(10) 0.035(2)
F4BD 0.045(7) 0.125(12) 0.045(4) -0.030(6) -0.022(4) 0.051(7)
F5BD 0.123(10) 0.073(6) 0.032(3) -0.012(3) -0.009(4) 0.079(7)
F6BD 0.124(10) 0.079(6) 0.038(4) -0.011(4) 0.048(5) -0.039(5)
F7B 0.0592(9) 0.1096(13) 0.1024(12) -0.0594(10) -0.0224(8) 0.0622(9)
F8B 0.0715(11) 0.197(2) 0.182(2) 0.1361(19) 0.0934(13) 0.0978(14)
F9B 0.0615(8) 0.0996(11) 0.0420(7) -0.0148(7) -0.0123(6) 0.0652(8)
N1B 0.0174(7) 0.0267(7) 0.0261(8) 0.0048(6) 0.0064(5) 0.0112(6)
N2B 0.0171(7) 0.0288(7) 0.0287(8) 0.0058(6) 0.0040(6) 0.0104(6)
C1B 0.0183(8) 0.0286(9) 0.0250(9) 0.0056(7) 0.0043(6) 0.0086(7)
C2B 0.0184(8) 0.0343(10) 0.0261(9) 0.0022(7) 0.0032(6) 0.0099(7)
C3B 0.0195(8) 0.0322(9) 0.0291(9) 0.0047(7) 0.0058(7) 0.0110(7)
C4B 0.0225(9) 0.0372(10) 0.0283(10) 0.0068(8) 0.0059(7) 0.0135(8)
C5B 0.0308(10) 0.0551(14) 0.0315(11) -0.0031(9) 0.0041(8) 0.0202(10)
C6B 0.0289(10) 0.0563(13) 0.0358(11) 0.0036(9) 0.0057(8) 0.0256(9)

loop_
_atom_type_symbol
_atom_type_description
_atom_type_scat_dispersion_real
_atom_type_scat_dispersion_imag
_atom_type_scat_source
C C 0.0033 0.0016 'International Tables Vol C Tables 4.2.6.8 and 6.1.1.4'
H H 0.0000 0.0000 'International Tables Vol C Tables 4.2.6.8 and 6.1.1.4'
N N 0.0061 0.0033 'International Tables Vol C Tables 4.2.6.8 and 6.1.1.4'
F F 0.0171 0.0103 'International Tables Vol C Tables 4.2.6.8 and 6.1.1.4'
O O 0.0106 0.0060 'International Tables Vol C Tables 4.2.6.8 and 6.1.1.4'

loop_
_geom_angle_atom_site_label_1
_geom_angle_atom_site_label_2
_geom_angle_atom_site_label_3
_geom_angle
C1A N1A N2A 109.85(13)
C3A N2A N1A 106.98(13)
N1A C1A C2A 109.02(14)
N1A C1A C4A 120.24(15)
C2A C1A C4A 130.73(16)
C1A C2A C3A 103.88(14)
C1A C2A C5A 127.25(15)
C3A C2A C5A 128.84(15)
N2A C3A C2A 110.26(14)
N2A C3A C6A 119.64(14)
C2A C3A C6A 130.10(15)
F1A C4A F3A 107.57(15)
F1A C4A F2A 108.04(16)
F3A C4A F2A 107.19(16)
F1A C4A C1A 112.76(16)
F3A C4A C1A 111.12(16)
F2A C4A C1A 109.94(15)
F6A C5A F4A 107.45(14)
F6A C5A F5A 106.57(14)
F4A C5A F5A 106.60(14)
F6A C5A C2A 112.37(14)
F4A C5A C2A 111.49(14)
F5A C5A C2A 112.02(14)
F8A C6A F7A 107.55(13)
F8A C6A F9A 107.01(13)
F7A C6A F9A 107.22(14)
F8A C6A C3A 112.08(14)
F7A C6A C3A 111.68(13)
F9A C6A C3A 111.03(14)
C1B N1B N2B 111.06(13)
C3B N2B N1B 106.05(13)
N1B C1B C2B 107.85(14)
N1B C1B C4B 120.27(15)
C2B C1B C4B 131.88(15)
C1B C2B C3B 103.97(15)
C1B C2B C5B 128.43(16)
C3B C2B C5B 127.59(17)
N2B C3B C2B 111.08(15)
N2B C3B C6B 119.40(15)
C2B C3B C6B 129.52(17)
F1B C4B F3B 107.71(14)
F1B C4B F2B 107.96(15)
F3B C4B F2B 107.47(14)
F1B C4B C1B 112.23(14)
F3B C4B C1B 111.44(15)
F2B C4B C1B 109.86(13)
F5BD C5B F6BC 73.7(7)
F5BD C5B F4BC 123.4(5)
F6BC C5B F4BC 110.7(4)
F5BD C5B F5BC 32.8(7)
F6BC C5B F5BC 106.2(3)
F4BC C5B F5BC 107.0(4)
F5BD C5B F4BD 106.7(10)
F6BC C5B F4BD 123.7(10)
F4BC C5B F4BD 22.4(11)
F5BC C5B F4BD 85.2(9)
F5BD C5B F6BD 102.7(5)
F6BC C5B F6BD 33.0(8)
F4BC C5B F6BD 81.8(10)
F5BC C5B F6BD 132.1(5)
F4BD C5B F6BD 100.4(11)
F5BD C5B C2B 118.2(4)
F6BC C5B C2B 112.0(2)
F4BC C5B C2B 111.7(4)
F5BC C5B C2B 108.8(2)
F4BD C5B C2B 115.6(10)
F6BD C5B C2B 111.0(4)
F8B C6B F7B 108.0(2)
F8B C6B F9B 107.49(18)
F7B C6B F9B 105.31(17)
F8B C6B C3B 112.20(17)
F7B C6B C3B 111.71(16)
F9B C6B C3B 111.81(16)

loop_
_geom_bond_atom_site_label_1
_geom_bond_atom_site_label_2
_geom_bond_distance
F1A C4A 1.319(2)
F2A C4A 1.332(2)
F3A C4A 1.329(2)
F4A C5A 1.330(2)
F5A C5A 1.337(2)
F6A C5A 1.3224(19)
F7A C6A 1.3293(19)
F8A C6A 1.3287(19)
F9A C6A 1.3359(19)
N1A C1A 1.324(2)
N1A N2A 1.3442(18)
N2A C3A 1.335(2)
C1A C2A 1.387(2)
C1A C4A 1.496(2)
C2A C3A 1.387(2)
C2A C5A 1.484(2)
C3A C6A 1.494(2)
F1B C4B 1.316(2)
F2B C4B 1.330(2)
F3B C4B 1.325(2)
F4BC C5B 1.291(10)
F5BC C5B 1.346(5)
F6BC C5B 1.284(5)
F4BD C5B 1.35(2)
F5BD C5B 1.270(7)
F6BD C5B 1.393(8)
F7B C6B 1.311(3)
F8B C6B 1.285(2)
F9B C6B 1.317(2)
N1B C1B 1.337(2)
N1B N2B 1.3374(18)
N2B C3B 1.330(2)
C1B C2B 1.385(2)
C1B C4B 1.502(2)
C2B C3B 1.390(2)
C2B C5B 1.484(3)
C3B C6B 1.493(2)

loop_
_geom_hbond_atom_site_label_D
_geom_hbond_atom_site_label_H
_geom_hbond_atom_site_label_A
_geom_hbond_distance_DH
_geom_hbond_distance_HA
_geom_hbond_distance_DA
_geom_hbond_angle_DHA
_geom_hbond_site_symmetry_A
N1A H1NA O1W 0.88 1.94 2.8154(17) 173.8 .
N1B H1NB O1W 0.88 1.95 2.8168(18) 166.5 .
O1W H1WA N2B 0.82 2.05 2.8649(17) 173.6 2_565
O1W H1WB N2A 0.82 2.03 2.8426(17) 171.6 2_665

loop_
_geom_torsion_atom_site_label_1
_geom_torsion_atom_site_label_2
_geom_torsion_atom_site_label_3
_geom_torsion_atom_site_label_4
_geom_torsion
C1A N1A N2A C3A -0.29(18)
N2A N1A C1A C2A 0.45(19)
N2A N1A C1A C4A -178.75(15)
N1A C1A C2A C3A -0.42(19)
C4A C1A C2A C3A 178.67(18)
N1A C1A C2A C5A -178.87(16)
C4A C1A C2A C5A 0.2(3)
N1A N2A C3A C2A 0.01(18)
N1A N2A C3A C6A 179.84(14)
C1A C2A C3A N2A 0.25(19)
C5A C2A C3A N2A 178.66(16)
C1A C2A C3A C6A -179.56(17)
C5A C2A C3A C6A -1.1(3)
N1A C1A C4A F1A -105.46(19)
C2A C1A C4A F1A 75.5(2)
N1A C1A C4A F3A 133.67(17)
C2A C1A C4A F3A -45.3(3)
N1A C1A C4A F2A 15.2(2)
C2A C1A C4A F2A -163.85(18)
C1A C2A C5A F6A -156.93(16)
C3A C2A C5A F6A 25.0(2)
C1A C2A C5A F4A -36.2(2)
C3A C2A C5A F4A 145.69(17)
C1A C2A C5A F5A 83.1(2)
C3A C2A C5A F5A -94.9(2)
N2A C3A C6A F8A 108.49(17)
C2A C3A C6A F8A -71.7(2)
N2A C3A C6A F7A -130.74(15)
C2A C3A C6A F7A 49.0(2)
N2A C3A C6A F9A -11.1(2)
C2A C3A C6A F9A 168.65(16)
C1B N1B N2B C3B 0.07(17)
N2B N1B C1B C2B 0.15(18)
N2B N1B C1B C4B -179.91(14)
N1B C1B C2B C3B -0.29(19)
C4B C1B C2B C3B 179.77(17)
N1B C1B C2B C5B -178.97(18)
C4B C1B C2B C5B 1.1(3)
N1B N2B C3B C2B -0.27(19)
N1B N2B C3B C6B -179.18(16)
C1B C2B C3B N2B 0.3(2)
C5B C2B C3B N2B 179.05(18)
C1B C2B C3B C6B 179.12(18)
C5B C2B C3B C6B -2.2(3)
N1B C1B C4B F1B -118.23(17)
C2B C1B C4B F1B 61.7(3)
N1B C1B C4B F3B 120.87(17)
C2B C1B C4B F3B -59.2(2)
N1B C1B C4B F2B 1.9(2)
C2B C1B C4B F2B -178.19(18)
C1B C2B C5B F5BD 138.3(11)
C3B C2B C5B F5BD -40.1(12)
C1B C2B C5B F6BC -139.0(4)
C3B C2B C5B F6BC 42.6(5)
C1B C2B C5B F4BC -14.1(6)
C3B C2B C5B F4BC 167.5(5)
C1B C2B C5B F5BC 103.9(4)
C3B C2B C5B F5BC -74.5(4)
C1B C2B C5B F4BD 10.1(12)
C3B C2B C5B F4BD -168.3(11)
C1B C2B C5B F6BD -103.5(12)
C3B C2B C5B F6BD 78.2(12)
N2B C3B C6B F8B 108.1(2)
C2B C3B C6B F8B -70.6(3)
N2B C3B C6B F7B -130.49(19)
C2B C3B C6B F7B 50.8(3)
N2B C3B C6B F9B -12.7(3)
C2B C3B C6B F9B 168.57(18)
